data_7105872
loop_
_publ_author_name
'Di-Chang Zhong'
'Wei-Xiong Zhang'
'Feng-Lei Cao'
'Long Jiang'
'Tong-Bu Lu'

_publ_section_title
;
 A three-dimensional microporous metal-organic framework with large
 hydrogen sorption hysteresis
;
_journal_name_full Chem.Commun.
_journal_page_first 1204
_journal_paper_doi 10.1039/c0cc03506h
_journal_volume 47
_journal_year 2011
_chemical_formula_sum 'C4 H4 Cd2 N8 O6'
_chemical_formula_weight 484.95
_chemical_name_systematic
;
?
;
_space_group_IT_number 33
_symmetry_cell_setting orthorhombic
_symmetry_space_group_name_Hall 'P 2c -2n'
_symmetry_space_group_name_H-M 'P n a 21'
_atom_sites_solution_primary direct
_atom_sites_solution_secondary difmap
_audit_creation_method SHELXL-97
_cell_angle_alpha 90.00
_cell_angle_beta 90.00
_cell_angle_gamma 90.00
_cell_formula_units_Z 4
_cell_length_a 11.7470(14)
_cell_length_b 9.1555(11)
_cell_length_c 11.5381(13)
_cell_measurement_reflns_used 3865
_cell_measurement_temperature 173(2)
_cell_measurement_theta_max 27.01
_cell_measurement_theta_min 2.82
_cell_volume 1240.9(3)
_computing_cell_refinement 'Bruker SMART'
_computing_data_collection 'Bruker SMART'
_computing_data_reduction 'Bruker SAINT'
_computing_molecular_graphics 'Bruker SHELXTL'
_computing_publication_material 'Bruker SHELXTL'
_computing_structure_refinement 'SHELXL-97 (Sheldrick, 1997)'
_computing_structure_solution 'SHELXS-97 (Sheldrick, 1990)'
_diffrn_ambient_temperature 173(2)
_diffrn_measured_fraction_theta_full 0.983
_diffrn_measured_fraction_theta_max 0.983
_diffrn_measurement_device_type 'CCD area detector'
_diffrn_measurement_method 'phi and omega scans'
_diffrn_radiation_monochromator graphite
_diffrn_radiation_source 'fine-focus sealed tube'
_diffrn_radiation_type MoK\a
_diffrn_radiation_wavelength 0.71073
_diffrn_reflns_av_R_equivalents 0.0262
_diffrn_reflns_av_sigmaI/netI 0.0294
_diffrn_reflns_limit_h_max 13
_diffrn_reflns_limit_h_min -14
_diffrn_reflns_limit_k_max 11
_diffrn_reflns_limit_k_min -11
_diffrn_reflns_limit_l_max 14
_diffrn_reflns_limit_l_min -8
_diffrn_reflns_number 5707
_diffrn_reflns_theta_full 27.01
_diffrn_reflns_theta_max 27.01
_diffrn_reflns_theta_min 2.82
_diffrn_standards_decay_% 0
_diffrn_standards_interval_count 0
_diffrn_standards_interval_time 0
_diffrn_standards_number 0
_exptl_absorpt_coefficient_mu 3.468
_exptl_absorpt_correction_T_max 0.6810
_exptl_absorpt_correction_T_min 0.4658
_exptl_absorpt_correction_type multi-scan
_exptl_absorpt_process_details 'SADABS (Sheldrick, 1996)'
_exptl_crystal_colour colorless
_exptl_crystal_density_diffrn 2.596
_exptl_crystal_density_method 'not measured'
_exptl_crystal_description block
_exptl_crystal_F_000 896
_exptl_crystal_size_max 0.26
_exptl_crystal_size_mid 0.18
_exptl_crystal_size_min 0.12
_refine_diff_density_max 1.177
_refine_diff_density_min -0.585
_refine_diff_density_rms 0.150
_refine_ls_abs_structure_details 'Flack H D (1983), Acta Cryst. A39, 876-881'
_refine_ls_abs_structure_Flack 0.03(5)
_refine_ls_extinction_method none
_refine_ls_goodness_of_fit_ref 1.032
_refine_ls_matrix_type full
_refine_ls_number_parameters 180
_refine_ls_number_reflns 2014
_refine_ls_number_restraints 0
_refine_ls_restrained_S_all 1.032
_refine_ls_R_factor_all 0.0284
_refine_ls_R_factor_gt 0.0236
_refine_ls_shift/su_max 0.001
_refine_ls_shift/su_mean 0.000
_refine_ls_structure_factor_coef Fsqd
_refine_ls_weighting_details 'calc w=1/[\s^2^(Fo^2^)+(0.0237P)^2^+7.6595P] where P=(Fo^2^+2Fc^2^)/3'
_refine_ls_weighting_scheme calc
_refine_ls_wR_factor_gt 0.0604
_refine_ls_wR_factor_ref 0.0658
_reflns_number_gt 1813
_reflns_number_total 2014
_reflns_threshold_expression >2sigma(I)
_cod_data_source_file C0CC03506H.TXT
_cod_data_source_block 1
_cod_depositor_comments
;
The following automatic conversions were performed:

'_symmetry_cell_setting' value 'Orthorhombic' changed to
'orthorhombic' according to the built-in table from CIF Core
dictionary named 'cif_core.dic' version 2.4.1 from 2010-06-29.

Automatic conversion script
Id: cif_fix_values 1646 2011-03-28 12:23:43Z adriana 
;
_cod_original_sg_symbol_H-M Pna2(1)
_cod_database_code 7105872

loop_
_symmetry_equiv_pos_as_xyz
'x, y, z'
'-x, -y, z+1/2'
'x+1/2, -y+1/2, z'
'-x+1/2, y+1/2, z+1/2'

loop_
_atom_site_label
_atom_site_type_symbol
_atom_site_fract_x
_atom_site_fract_y
_atom_site_fract_z
_atom_site_U_iso_or_equiv
_atom_site_adp_type
_atom_site_occupancy
_atom_site_symmetry_multiplicity
_atom_site_calc_flag
_atom_site_refinement_flags
_atom_site_disorder_assembly
_atom_site_disorder_group
Cd1 Cd 1.05997(4) -0.12649(5) 0.1532(5) 0.01331(12) Uani 1 1 d . . .
Cd2 Cd 1.03121(4) 0.37028(5) 0.1226(5) 0.01151(12) Uani 1 1 d . . .
N1 N 0.9035(4) 0.1652(5) 0.1331(7) 0.0147(12) Uani 1 1 d . . .
N2 N 0.9016(5) 0.0191(5) 0.1272(7) 0.0161(12) Uani 1 1 d . . .
N3 N 0.7947(4) -0.0278(6) 0.1227(8) 0.0189(13) Uani 1 1 d . . .
N4 N 0.7262(5) 0.0860(6) 0.1229(8) 0.0175(12) Uani 1 1 d . . .
N5 N 1.0126(6) 0.5772(6) -0.0036(7) 0.0167(13) Uani 1 1 d . . .
N6 N 0.9988(5) 0.7179(6) -0.0036(8) 0.0165(12) Uani 1 1 d . . .
N7 N 0.9748(7) 0.7652(7) -0.1085(8) 0.0212(13) Uani 1 1 d . . .
N8 N 0.9717(6) 0.6496(6) -0.1792(7) 0.0191(14) Uani 1 1 d . . .
O1 O 0.8356(4) 0.4502(4) 0.1382(7) 0.0227(14) Uani 1 1 d . . .
O2 O 0.6503(3) 0.3811(5) 0.1296(7) 0.0177(10) Uani 1 1 d . . .
O3 O 1.0199(5) 0.2859(5) -0.0720(7) 0.0208(12) Uani 1 1 d . . .
O4 O 0.9749(5) 0.3532(5) -0.2549(7) 0.0191(11) Uani 1 1 d . . .
O5 O 1.0855(5) -0.0549(5) 0.3383 0.0264(13) Uani 1 1 d . . .
O6 O 1.2274(4) -0.1871(5) 0.0815(7) 0.0285(14) Uani 1 1 d . . .
C1 C 0.7939(5) 0.2037(6) 0.1298(8) 0.0144(13) Uani 1 1 d . . .
C2 C 0.7560(5) 0.3581(6) 0.1341(8) 0.0139(14) Uani 1 1 d . . .
C3 C 0.9970(6) 0.5348(7) -0.1120(8) 0.0140(14) Uani 1 1 d . . .
C4 C 0.9996(6) 0.3788(7) -0.1506(8) 0.0165(14) Uani 1 1 d . . .

loop_
_atom_site_aniso_label
_atom_site_aniso_U_11
_atom_site_aniso_U_22
_atom_site_aniso_U_33
_atom_site_aniso_U_23
_atom_site_aniso_U_13
_atom_site_aniso_U_12
Cd1 0.0151(2) 0.0088(2) 0.0160(3) -0.0010(2) -0.00088(18) 0.00132(17)
Cd2 0.0103(2) 0.0120(2) 0.0122(3) 0.0009(3) -0.00042(17) -0.00099(17)
N1 0.016(3) 0.013(2) 0.015(3) -0.001(2) 0.001(3) 0.0026(19)
N2 0.023(3) 0.003(2) 0.022(3) 0.000(2) -0.001(3) -0.0023(19)
N3 0.015(3) 0.015(3) 0.027(4) 0.000(3) -0.004(3) -0.002(2)
N4 0.019(3) 0.011(2) 0.023(3) 0.000(2) 0.000(3) 0.0002(19)
N5 0.026(4) 0.010(3) 0.015(3) -0.002(2) -0.001(3) 0.000(2)
N6 0.013(3) 0.019(3) 0.018(3) 0.000(2) -0.002(3) 0.000(2)
N7 0.030(4) 0.021(3) 0.012(3) 0.002(3) 0.001(3) -0.002(3)
N8 0.037(4) 0.003(3) 0.018(3) -0.001(2) 0.000(3) -0.003(2)
O1 0.011(2) 0.006(2) 0.051(5) 0.001(2) -0.001(3) 0.0006(15)
O2 0.014(2) 0.015(2) 0.025(3) -0.002(2) 0.001(2) -0.0015(16)
O3 0.035(4) 0.010(2) 0.017(3) 0.0021(19) -0.005(2) 0.001(2)
O4 0.026(3) 0.019(3) 0.013(3) 0.000(2) -0.001(2) -0.002(2)
O5 0.050(4) 0.006(2) 0.022(3) -0.001(2) 0.000(3) -0.001(2)
O6 0.016(3) 0.017(2) 0.053(4) -0.007(2) 0.007(3) -0.0001(19)
C1 0.018(3) 0.012(3) 0.013(4) -0.001(3) 0.003(3) 0.001(2)
C2 0.005(3) 0.017(3) 0.020(4) -0.003(3) 0.003(3) 0.000(2)
C3 0.019(4) 0.011(3) 0.012(4) 0.000(3) 0.000(3) -0.004(3)
C4 0.017(4) 0.018(3) 0.015(3) 0.002(3) 0.001(3) -0.002(3)

loop_
_atom_type_symbol
_atom_type_description
_atom_type_scat_dispersion_real
_atom_type_scat_dispersion_imag
_atom_type_scat_source
C C 0.0033 0.0016 'International Tables Vol C Tables 4.2.6.8 and 6.1.1.4'
H H 0.0000 0.0000 'International Tables Vol C Tables 4.2.6.8 and 6.1.1.4'
N N 0.0061 0.0033 'International Tables Vol C Tables 4.2.6.8 and 6.1.1.4'
O O 0.0106 0.0060 'International Tables Vol C Tables 4.2.6.8 and 6.1.1.4'
Cd Cd -0.8075 1.2024 'International Tables Vol C Tables 4.2.6.8 and 6.1.1.4'

loop_
_geom_angle_atom_site_label_1
_geom_angle_atom_site_label_2
_geom_angle_atom_site_label_3
_geom_angle
_geom_angle_site_symmetry_1
_geom_angle_site_symmetry_3
_geom_angle_publ_flag
O6 Cd1 O5 108.1(2) . . ?
O6 Cd1 N2 144.6(2) . . ?
O5 Cd1 N2 93.6(2) . . ?
O6 Cd1 O4 95.85(19) . 2_755 ?
O5 Cd1 O4 81.58(18) . 2_755 ?
N2 Cd1 O4 115.17(18) . 2_755 ?
O6 Cd1 N6 80.5(2) . 1_545 ?
O5 Cd1 N6 157.2(2) . 1_545 ?
N2 Cd1 N6 90.2(2) . 1_545 ?
O4 Cd1 N6 76.50(19) 2_755 1_545 ?
O6 Cd1 O2 78.85(17) . 3 ?
O5 Cd1 O2 77.60(19) . 3 ?
N2 Cd1 O2 78.98(15) . 3 ?
O4 Cd1 O2 155.60(18) 2_755 3 ?
N6 Cd1 O2 125.1(2) 1_545 3 ?
N8 Cd2 N4 91.5(2) 2_765 3 ?
N8 Cd2 O3 156.1(2) 2_765 . ?
N4 Cd2 O3 96.5(2) 3 . ?
N8 Cd2 N5 131.8(2) 2_765 . ?
N4 Cd2 N5 87.4(2) 3 . ?
O3 Cd2 N5 71.24(18) . . ?
N8 Cd2 N1 83.0(2) 2_765 . ?
N4 Cd2 N1 138.46(18) 3 . ?
O3 Cd2 N1 76.1(2) . . ?
N5 Cd2 N1 126.1(2) . . ?
N8 Cd2 O1 86.3(2) 2_765 . ?
N4 Cd2 O1 152.10(17) 3 . ?
O3 Cd2 O1 96.6(2) . . ?
N5 Cd2 O1 73.7(2) . . ?
N1 Cd2 O1 68.89(15) . . ?
C1 N1 N2 104.3(5) . . ?
C1 N1 Cd2 113.2(4) . . ?
N2 N1 Cd2 141.9(4) . . ?
N3 N2 N1 109.9(5) . . ?
N3 N2 Cd1 125.5(4) . . ?
N1 N2 Cd1 123.9(4) . . ?
N2 N3 N4 108.8(5) . . ?
N3 N4 C1 105.9(5) . . ?
N3 N4 Cd2 137.6(4) . 3_455 ?
C1 N4 Cd2 116.5(4) . 3_455 ?
C3 N5 N6 105.9(6) . . ?
C3 N5 Cd2 110.8(4) . . ?
N6 N5 Cd2 142.7(5) . . ?
N7 N6 N5 110.7(6) . . ?
N7 N6 Cd1 124.0(4) . 1_565 ?
N5 N6 Cd1 123.3(5) . 1_565 ?
N6 N7 N8 107.8(6) . . ?
N7 N8 C3 105.2(6) . . ?
N7 N8 Cd2 132.2(5) . 2_764 ?
C3 N8 Cd2 121.2(4) . 2_764 ?
C2 O1 Cd2 120.0(3) . . ?
C2 O2 Cd1 124.3(4) . 3_455 ?
C4 O3 Cd2 118.0(4) . . ?
C4 O4 Cd1 129.1(4) . 2_754 ?
N1 C1 N4 111.2(5) . . ?
N1 C1 C2 122.7(5) . . ?
N4 C1 C2 126.1(5) . . ?
O2 C2 O1 128.4(5) . . ?
O2 C2 C1 116.9(5) . . ?
O1 C2 C1 114.6(5) . . ?
N5 C3 N8 110.3(6) . . ?
N5 C3 C4 124.0(6) . . ?
N8 C3 C4 125.6(6) . . ?
O4 C4 O3 127.1(6) . . ?
O4 C4 C3 117.2(6) . . ?
O3 C4 C3 115.5(6) . . ?

loop_
_geom_bond_atom_site_label_1
_geom_bond_atom_site_label_2
_geom_bond_distance
_geom_bond_site_symmetry_2
_geom_bond_publ_flag
Cd1 O6 2.205(5) . ?
Cd1 O5 2.254(5) . ?
Cd1 N2 2.308(5) . ?
Cd1 O4 2.367(5) 2_755 ?
Cd1 N6 2.413(6) 1_545 ?
Cd1 O2 2.500(4) 3 ?
Cd2 N8 2.295(7) 2_765 ?
Cd2 N4 2.325(5) 3 ?
Cd2 O3 2.377(6) . ?
Cd2 N5 2.399(6) . ?
Cd2 N1 2.407(5) . ?
Cd2 O1 2.418(4) . ?
N1 C1 1.335(8) . ?
N1 N2 1.339(7) . ?
N2 N3 1.329(7) . ?
N3 N4 1.316(7) . ?
N4 C1 1.342(8) . ?
N4 Cd2 2.325(5) 3_455 ?
N5 C3 1.323(9) . ?
N5 N6 1.298(8) . ?
N6 N7 1.316(9) . ?
N6 Cd1 2.413(6) 1_565 ?
N7 N8 1.336(9) . ?
N8 C3 1.340(9) . ?
N8 Cd2 2.295(7) 2_764 ?
O1 C2 1.260(7) . ?
O2 C2 1.261(7) . ?
O2 Cd1 2.500(4) 3_455 ?
O3 C4 1.266(9) . ?
O4 C4 1.259(9) . ?
O4 Cd1 2.367(5) 2_754 ?
C1 C2 1.483(8) . ?
C3 C4 1.496(9) . ?
